data_7230138
loop_
_publ_author_name
'Pisk, Jana'
'Hrenar, Tomica'
'Rub\<ci\'c, Mirta'
'Pavlovi\'c, Gordana'
'Damjanovi\'c, Vladimir'
'Lovri\'c, Jasna'
'Cindri\'c, Marina'
'Vrdoljak, Vi\<snja'

_publ_section_title
;
 Comparative studies on conventional and solvent-free synthesis toward
 hydrazones: application of PXRD and chemometric data analysis in
 mechanochemical reaction monitoring
;
_journal_issue 13
_journal_name_full CrystEngComm
_journal_page_first 1804
_journal_paper_doi 10.1039/C7CE02136D
_journal_volume 20
_journal_year 2018
_chemical_formula_moiety 'C15 H15 N3 O3, C H4 O'
_chemical_formula_sum 'C16 H19 N3 O4'
_chemical_formula_weight 317.34
_space_group_crystal_system monoclinic
_space_group_IT_number 14
_space_group_name_Hall '-P 2ybc'
_space_group_name_H-M_alt 'P 1 21/c 1'
_symmetry_space_group_name_Hall '-P 2ybc'
_symmetry_space_group_name_H-M 'P 1 21/c 1'
_atom_sites_solution_hydrogens mixed
_audit_creation_method SHELXL-2014/7
_audit_update_record
;
2017-11-29 deposited with the CCDC.
2018-02-12 downloaded from the CCDC.
;
_cell_angle_alpha 90
_cell_angle_beta 113.799(16)
_cell_angle_gamma 90
_cell_formula_units_Z 8
_cell_length_a 18.819(2)
_cell_length_b 12.3035(8)
_cell_length_c 15.245(2)
_cell_measurement_reflns_used 6784
_cell_measurement_temperature 150(2)
_cell_measurement_theta_max 31.1840
_cell_measurement_theta_min 4.4370
_cell_volume 3229.7(7)
_computing_cell_refinement
;
CrysAlisPro, Agilent Technologies,
Version 1.171.37.35 (release 27-03-2014 CrysAlis171 .NET)
(compiled Mar 27 2014,17:12:48)
;
_computing_data_collection
;
CrysAlisPro, Agilent Technologies,
Version 1.171.37.35 (release 27-03-2014 CrysAlis171 .NET)
(compiled Mar 27 2014,17:12:48)
;
_computing_data_reduction
;
CrysAlisPro, Agilent Technologies,
Version 1.171.37.35 (release 27-03-2014 CrysAlis171 .NET)
(compiled Mar 27 2014,17:12:48)
;
_computing_molecular_graphics 'MERCURY 3.8. (CCDC, 2016)'
_computing_publication_material 'SHELXL-2014/7 (Sheldrick, 2014)'
_computing_structure_refinement 'SHELXL-2014/7 (Sheldrick, 2014)'
_computing_structure_solution 'SHELXT-2014/7 (Sheldrick, 2014)'
_diffrn_ambient_temperature 150(2)
_diffrn_measured_fraction_theta_full 0.995
_diffrn_measured_fraction_theta_max 0.996
_diffrn_measurement_device_type 'Xcalibur, Sapphire3'
_diffrn_measurement_method '\w scans'
_diffrn_radiation_type MoK\a
_diffrn_radiation_wavelength 0.71073
_diffrn_reflns_av_R_equivalents 0.0458
_diffrn_reflns_av_unetI/netI 0.0454
_diffrn_reflns_Laue_measured_fraction_full 0.995
_diffrn_reflns_Laue_measured_fraction_max 0.996
_diffrn_reflns_limit_h_max 24
_diffrn_reflns_limit_h_min -24
_diffrn_reflns_limit_k_max 15
_diffrn_reflns_limit_k_min -15
_diffrn_reflns_limit_l_max 19
_diffrn_reflns_limit_l_min -19
_diffrn_reflns_number 31536
_diffrn_reflns_point_group_measured_fraction_full 0.995
_diffrn_reflns_point_group_measured_fraction_max 0.996
_diffrn_reflns_theta_full 25.242
_diffrn_reflns_theta_max 27.500
_diffrn_reflns_theta_min 4.257
_diffrn_source 'Enhance (Mo) X-ray Source'
_exptl_absorpt_coefficient_mu 0.095
_exptl_absorpt_correction_T_max 1.00000
_exptl_absorpt_correction_T_min 0.97841
_exptl_absorpt_correction_type multi-scan
_exptl_absorpt_process_details
;
CrysAlisPro, Agilent Technologies,
Version 1.171.37.35.
Empirical absorption correction using 
spherical harmonics,
 implemented in SCALE3 ABSPACK 
scaling algorithm.
;
_exptl_crystal_colour colourless
_exptl_crystal_density_diffrn 1.305
_exptl_crystal_description prism
_exptl_crystal_F_000 1344
_exptl_crystal_size_max 0.20
_exptl_crystal_size_mid 0.18
_exptl_crystal_size_min 0.04
_refine_diff_density_max 0.223
_refine_diff_density_min -0.197
_refine_diff_density_rms 0.040
_refine_ls_extinction_method none
_refine_ls_goodness_of_fit_ref 1.024
_refine_ls_hydrogen_treatment mixed
_refine_ls_matrix_type full
_refine_ls_number_parameters 449
_refine_ls_number_reflns 7385
_refine_ls_number_restraints 10
_refine_ls_restrained_S_all 1.024
_refine_ls_R_factor_all 0.0790
_refine_ls_R_factor_gt 0.0488
_refine_ls_shift/su_max 0.000
_refine_ls_shift/su_mean 0.000
_refine_ls_structure_factor_coef Fsqd
_refine_ls_weighting_details 'w=1/[\s^2^(Fo^2^)+(0.0384P)^2^+0.4272P] where P=(Fo^2^+2Fc^2^)/3'
_refine_ls_weighting_scheme calc
_refine_ls_wR_factor_gt 0.0930
_refine_ls_wR_factor_ref 0.1034
_reflns_Friedel_coverage 0.000
_reflns_number_gt 5199
_reflns_number_total 7385
_reflns_threshold_expression 'I > 2\s(I)'
_cod_data_source_file c7ce02136d2.cif
_cod_data_source_block 4bMeOHexp1965
_cod_depositor_comments 'Adding full bibliography for 7230137--7230144.cif.'
_cod_original_cell_volume 3229.6(7)
_cod_database_code 7230138
_shelx_shelxl_version_number 2014/7
_shelx_space_group_comment
;
The symmetry employed for this shelxl refinement is uniquely defined
by the following loop, which should always be used as a source of
symmetry information in preference to the above space-group names.
They are only intended as comments.
;

loop_
_space_group_symop_operation_xyz
'x, y, z'
'-x, y+1/2, -z+1/2'
'-x, -y, -z'
'x, -y-1/2, z-1/2'

loop_
_atom_site_label
_atom_site_type_symbol
_atom_site_fract_x
_atom_site_fract_y
_atom_site_fract_z
_atom_site_U_iso_or_equiv
_atom_site_adp_type
_atom_site_occupancy
_atom_site_site_symmetry_order
_atom_site_calc_flag
_atom_site_refinement_flags_posn
_atom_site_refinement_flags_adp
N12 N 0.43581(7) 0.09122(11) 0.36702(9) 0.0283(3) Uani 1 1 d . .
N11 N 0.46216(8) 0.06357(11) 0.29787(9) 0.0287(3) Uani 1 1 d D .
N13 N 0.62692(8) -0.00036(13) 0.00798(10) 0.0329(3) Uani 1 1 d D .
N21 N 0.02785(8) 0.47560(11) -0.16534(9) 0.0282(3) Uani 1 1 d D .
N22 N 0.05595(7) 0.44833(11) -0.07010(9) 0.0273(3) Uani 1 1 d . .
N23 N -0.12554(8) 0.51442(13) -0.62243(10) 0.0349(3) Uani 1 1 d D .
O1ME O 0.38477(7) 0.88180(9) 0.18051(8) 0.0350(3) Uani 1 1 d D .
O2ME O 0.10988(7) 0.63742(9) -0.22061(8) 0.0348(3) Uani 1 1 d D .
O11 O 0.50510(7) 0.23570(9) 0.29826(8) 0.0363(3) Uani 1 1 d . .
O12 O 0.39205(7) 0.23414(9) 0.45930(8) 0.0328(3) Uani 1 1 d D .
H12O H 0.4116(10) 0.2093(14) 0.4214(12) 0.039 Uiso 1 1 d D U
O13 O 0.32760(7) 0.27964(9) 0.57646(8) 0.0359(3) Uani 1 1 d . .
O21 O -0.01702(7) 0.30325(9) -0.20148(8) 0.0348(3) Uani 1 1 d . .
O22 O 0.07791(7) 0.30280(9) 0.05923(8) 0.0352(3) Uani 1 1 d D .
O23 O 0.14565(7) 0.24350(10) 0.23664(8) 0.0396(3) Uani 1 1 d . .
C1ME C 0.30998(11) 0.83796(17) 0.16061(16) 0.0544(6) Uani 1 1 d . .
H1ME H 0.3142 0.7810 0.2074 0.082 Uiso 1 1 calc R U
H2ME H 0.2885 0.8069 0.0959 0.082 Uiso 1 1 calc R U
H3ME H 0.2756 0.8957 0.1648 0.082 Uiso 1 1 calc R U
C2ME C 0.18676(11) 0.66881(17) -0.16078(14) 0.0509(5) Uani 1 1 d . .
H4ME H 0.2126 0.6976 -0.2003 0.076 Uiso 1 1 calc R U
H5ME H 0.2155 0.6055 -0.1247 0.076 Uiso 1 1 calc R U
H6ME H 0.1854 0.7250 -0.1160 0.076 Uiso 1 1 calc R U
C11 C 0.49873(9) 0.14147(13) 0.26724(11) 0.0270(4) Uani 1 1 d . .
C12 C 0.53063(9) 0.10366(12) 0.19900(10) 0.0249(3) Uani 1 1 d . .
C13 C 0.55173(8) -0.00524(13) 0.19590(10) 0.0256(3) Uani 1 1 d . .
H13 H 0.5438 -0.0567 0.2375 0.031 Uiso 1 1 calc R U
C14 C 0.58377(9) -0.03886(13) 0.13363(10) 0.0267(3) Uani 1 1 d . .
H14 H 0.5989 -0.1126 0.1343 0.032 Uiso 1 1 calc R U
C15 C 0.59433(8) 0.03404(13) 0.06923(10) 0.0261(3) Uani 1 1 d . .
C16 C 0.57271(9) 0.14335(13) 0.07168(11) 0.0294(4) Uani 1 1 d . .
H16 H 0.5791 0.1945 0.0288 0.035 Uiso 1 1 calc R U
C17 C 0.54226(9) 0.17669(13) 0.13595(11) 0.0293(4) Uani 1 1 d . .
H17 H 0.5290 0.2510 0.1373 0.035 Uiso 1 1 calc R U
C18 C 0.40925(9) 0.01428(13) 0.40300(11) 0.0284(4) Uani 1 1 d . .
H18 H 0.4103 -0.0588 0.3835 0.034 Uiso 1 1 calc R U
C19 C 0.37777(8) 0.03986(12) 0.47355(10) 0.0250(3) Uani 1 1 d . .
C21 C -0.01047(9) 0.39565(13) -0.22985(11) 0.0272(4) Uani 1 1 d . .
C22 C -0.04115(9) 0.42845(13) -0.33146(11) 0.0261(3) Uani 1 1 d . .
C23 C -0.05886(9) 0.53660(13) -0.36097(11) 0.0272(4) Uani 1 1 d . .
H23 H -0.0513 0.5916 -0.3143 0.033 Uiso 1 1 calc R U
C24 C -0.08697(9) 0.56447(14) -0.45642(11) 0.0295(4) Uani 1 1 d . .
H24 H -0.0997 0.6381 -0.4748 0.035 Uiso 1 1 calc R U
C25 C -0.09705(9) 0.48577(14) -0.52671(10) 0.0282(4) Uani 1 1 d . .
C26 C -0.07935(9) 0.37712(13) -0.49762(11) 0.0310(4) Uani 1 1 d . .
H26 H -0.0862 0.3223 -0.5442 0.037 Uiso 1 1 calc R U
C27 C -0.05202(9) 0.34954(14) -0.40183(11) 0.0298(4) Uani 1 1 d . .
H27 H -0.0404 0.2757 -0.3834 0.036 Uiso 1 1 calc R U
C28 C 0.09417(9) 0.51887(13) -0.00675(11) 0.0277(4) Uani 1 1 d . .
H28 H 0.1007 0.5906 -0.0253 0.033 Uiso 1 1 calc R U
C29 C 0.12738(8) 0.48781(13) 0.09393(10) 0.0258(3) Uani 1 1 d . .
C110 C 0.36950(9) 0.14766(13) 0.49709(10) 0.0250(3) Uani 1 1 d . .
C111 C 0.33407(9) 0.17092(13) 0.56095(11) 0.0266(3) Uani 1 1 d . .
C112 C 0.30855(9) 0.08640(14) 0.60063(11) 0.0294(4) Uani 1 1 d . .
H112 H 0.2842 0.1015 0.6431 0.035 Uiso 1 1 calc R U
C113 C 0.31845(9) -0.02132(14) 0.57844(11) 0.0315(4) Uani 1 1 d . .
H113 H 0.3014 -0.0789 0.6067 0.038 Uiso 1 1 calc R U
C114 C 0.35249(9) -0.04477(13) 0.51637(11) 0.0297(4) Uani 1 1 d . .
H114 H 0.3591 -0.1183 0.5022 0.036 Uiso 1 1 calc R U
C115 C 0.28846(11) 0.30823(15) 0.63635(14) 0.0429(5) Uani 1 1 d . .
H15A H 0.2360 0.2773 0.6098 0.064 Uiso 1 1 calc R U
H15B H 0.2852 0.3875 0.6393 0.064 Uiso 1 1 calc R U
H15C H 0.3174 0.2794 0.7010 0.064 Uiso 1 1 calc R U
C210 C 0.11945(9) 0.38138(13) 0.12182(10) 0.0263(3) Uani 1 1 d . .
C211 C 0.15721(9) 0.35033(14) 0.21857(11) 0.0299(4) Uani 1 1 d . .
C212 C 0.20210(9) 0.42507(15) 0.28592(11) 0.0331(4) Uani 1 1 d . .
H212 H 0.2285 0.4038 0.3510 0.040 Uiso 1 1 calc R U
C213 C 0.20868(10) 0.53151(15) 0.25865(12) 0.0348(4) Uani 1 1 d . .
H213 H 0.2392 0.5825 0.3055 0.042 Uiso 1 1 calc R U
C214 C 0.17134(9) 0.56333(14) 0.16438(11) 0.0312(4) Uani 1 1 d . .
H214 H 0.1752 0.6365 0.1468 0.037 Uiso 1 1 calc R U
C215 C 0.18556(11) 0.20570(17) 0.33281(12) 0.0478(5) Uani 1 1 d . .
H25A H 0.2413 0.2193 0.3541 0.072 Uiso 1 1 calc R U
H25B H 0.1766 0.1275 0.3354 0.072 Uiso 1 1 calc R U
H25C H 0.1662 0.2444 0.3749 0.072 Uiso 1 1 calc R U
H1 H 0.4167(11) 0.8285(14) 0.1884(14) 0.057 Uiso 1 1 d D U
H2 H 0.0829(11) 0.6956(14) -0.2431(14) 0.057 Uiso 1 1 d D U
H11N H 0.4463(11) 0.0011(13) 0.2667(13) 0.057 Uiso 1 1 d D U
H13A H 0.6281(12) -0.0721(12) -0.0003(14) 0.057 Uiso 1 1 d D U
H13B H 0.6198(12) 0.0415(15) -0.0425(12) 0.057 Uiso 1 1 d D U
H21N H 0.0461(11) 0.5345(13) -0.1840(13) 0.057 Uiso 1 1 d D U
H22 H 0.0618(11) 0.3357(15) 0.0042(11) 0.057 Uiso 1 1 d D U
H23B H -0.1151(11) 0.4677(14) -0.6604(13) 0.057 Uiso 1 1 d D U
H23A H -0.1200(12) 0.5844(13) -0.6338(14) 0.057 Uiso 1 1 d D U

loop_
_atom_site_aniso_label
_atom_site_aniso_U_11
_atom_site_aniso_U_22
_atom_site_aniso_U_33
_atom_site_aniso_U_23
_atom_site_aniso_U_13
_atom_site_aniso_U_12
N12 0.0275(7) 0.0337(8) 0.0264(7) -0.0025(6) 0.0135(6) -0.0021(6)
N11 0.0332(8) 0.0287(8) 0.0294(7) -0.0062(6) 0.0181(6) -0.0047(6)
N13 0.0343(8) 0.0392(9) 0.0289(8) -0.0001(7) 0.0167(6) 0.0037(7)
N21 0.0327(7) 0.0293(8) 0.0221(7) 0.0013(6) 0.0105(6) -0.0027(6)
N22 0.0265(7) 0.0324(8) 0.0231(7) 0.0005(6) 0.0100(6) 0.0000(6)
N23 0.0365(8) 0.0423(9) 0.0266(8) 0.0020(7) 0.0135(6) 0.0028(7)
O1ME 0.0315(7) 0.0285(7) 0.0456(7) -0.0005(5) 0.0159(6) -0.0005(5)
O2ME 0.0321(7) 0.0303(7) 0.0374(7) 0.0044(5) 0.0092(5) 0.0018(5)
O11 0.0455(7) 0.0274(7) 0.0457(7) -0.0086(5) 0.0285(6) -0.0056(5)
O12 0.0421(7) 0.0287(6) 0.0365(7) -0.0015(5) 0.0249(6) -0.0064(5)
O13 0.0452(7) 0.0295(7) 0.0432(7) -0.0051(5) 0.0284(6) -0.0024(5)
O21 0.0414(7) 0.0294(7) 0.0305(6) 0.0034(5) 0.0113(5) -0.0049(5)
O22 0.0417(7) 0.0331(7) 0.0244(6) 0.0005(5) 0.0067(5) -0.0100(5)
O23 0.0410(7) 0.0435(8) 0.0277(6) 0.0090(5) 0.0069(5) -0.0051(6)
C1ME 0.0359(11) 0.0500(13) 0.0788(15) -0.0019(11) 0.0247(11) -0.0055(9)
C2ME 0.0342(10) 0.0583(13) 0.0522(12) 0.0045(10) 0.0092(9) -0.0019(9)
C11 0.0260(8) 0.0281(9) 0.0265(8) -0.0006(7) 0.0102(7) -0.0005(7)
C12 0.0236(8) 0.0264(8) 0.0241(8) -0.0029(7) 0.0090(7) -0.0012(7)
C13 0.0252(8) 0.0262(9) 0.0244(8) 0.0004(7) 0.0088(6) -0.0025(7)
C14 0.0263(8) 0.0257(9) 0.0269(8) -0.0009(7) 0.0094(7) 0.0011(7)
C15 0.0208(7) 0.0335(9) 0.0220(8) -0.0034(7) 0.0064(6) -0.0017(7)
C16 0.0326(9) 0.0311(9) 0.0260(8) 0.0022(7) 0.0135(7) -0.0029(7)
C17 0.0319(9) 0.0245(9) 0.0313(9) -0.0016(7) 0.0125(7) -0.0011(7)
C18 0.0270(8) 0.0280(9) 0.0303(8) -0.0011(7) 0.0117(7) 0.0000(7)
C19 0.0216(8) 0.0280(9) 0.0239(8) 0.0006(7) 0.0076(6) -0.0003(6)
C21 0.0258(8) 0.0286(9) 0.0287(8) -0.0011(7) 0.0124(7) 0.0006(7)
C22 0.0230(8) 0.0302(9) 0.0263(8) 0.0003(7) 0.0113(7) -0.0005(7)
C23 0.0259(8) 0.0289(9) 0.0274(8) -0.0026(7) 0.0114(7) 0.0002(7)
C24 0.0279(8) 0.0310(9) 0.0299(9) 0.0038(7) 0.0119(7) 0.0049(7)
C25 0.0219(8) 0.0390(10) 0.0246(8) 0.0013(7) 0.0101(6) -0.0003(7)
C26 0.0347(9) 0.0323(9) 0.0271(8) -0.0064(7) 0.0136(7) -0.0032(7)
C27 0.0317(9) 0.0272(9) 0.0319(9) 0.0005(7) 0.0141(7) -0.0015(7)
C28 0.0279(8) 0.0271(9) 0.0296(8) 0.0007(7) 0.0133(7) 0.0015(7)
C29 0.0216(8) 0.0316(9) 0.0258(8) -0.0025(7) 0.0112(6) 0.0017(7)
C110 0.0224(8) 0.0287(9) 0.0224(8) 0.0023(7) 0.0076(6) -0.0040(7)
C111 0.0234(8) 0.0297(9) 0.0252(8) -0.0020(7) 0.0083(7) -0.0019(7)
C112 0.0264(8) 0.0381(10) 0.0263(8) 0.0019(7) 0.0134(7) -0.0001(7)
C113 0.0314(9) 0.0321(9) 0.0328(9) 0.0072(7) 0.0147(7) -0.0022(7)
C114 0.0308(9) 0.0260(9) 0.0318(9) 0.0022(7) 0.0120(7) -0.0003(7)
C115 0.0491(11) 0.0417(11) 0.0502(11) -0.0106(9) 0.0327(10) -0.0014(9)
C210 0.0219(8) 0.0330(9) 0.0248(8) -0.0039(7) 0.0102(7) -0.0019(7)
C211 0.0256(8) 0.0383(10) 0.0278(9) 0.0013(7) 0.0127(7) -0.0008(7)
C212 0.0261(8) 0.0480(11) 0.0234(8) -0.0030(8) 0.0080(7) 0.0040(8)
C213 0.0297(9) 0.0420(11) 0.0302(9) -0.0105(8) 0.0096(7) 0.0002(8)
C214 0.0283(9) 0.0304(9) 0.0344(9) -0.0062(7) 0.0121(7) 0.0003(7)
C215 0.0470(11) 0.0564(13) 0.0334(10) 0.0156(9) 0.0093(9) 0.0042(10)

loop_
_atom_type_symbol
_atom_type_description
_atom_type_scat_dispersion_real
_atom_type_scat_dispersion_imag
_atom_type_scat_source
C C 0.0033 0.0016 'International Tables Vol C Tables 4.2.6.8 and 6.1.1.4'
H H 0.0000 0.0000 'International Tables Vol C Tables 4.2.6.8 and 6.1.1.4'
N N 0.0061 0.0033 'International Tables Vol C Tables 4.2.6.8 and 6.1.1.4'
O O 0.0106 0.0060 'International Tables Vol C Tables 4.2.6.8 and 6.1.1.4'

loop_
_geom_angle_atom_site_label_1
_geom_angle_atom_site_label_2
_geom_angle_atom_site_label_3
_geom_angle
C18 N12 N11 117.70(13)
C11 N11 N12 118.35(13)
C11 N11 H11N 121.9(13)
N12 N11 H11N 118.5(13)
C15 N13 H13A 116.3(13)
C15 N13 H13B 117.1(13)
H13A N13 H13B 117.0(18)
N22 N21 C21 116.75(13)
N22 N21 H21N 120.1(12)
C21 N21 H21N 120.7(12)
C28 N22 N21 119.44(13)
C25 N23 H23B 115.3(13)
C25 N23 H23A 115.2(13)
H23B N23 H23A 114.8(18)
C1ME O1ME H1 108.3(14)
C2ME O2ME H2 108.2(14)
C110 O12 H12O 107.4(12)
C111 O13 C115 117.03(13)
C210 O22 H22 103.0(13)
C211 O23 C215 117.10(13)
O1ME C1ME H1ME 109.5
O1ME C1ME H2ME 109.5
H1ME C1ME H2ME 109.5
O1ME C1ME H3ME 109.5
H1ME C1ME H3ME 109.5
H2ME C1ME H3ME 109.5
O2ME C2ME H4ME 109.5
O2ME C2ME H5ME 109.5
H4ME C2ME H5ME 109.5
O2ME C2ME H6ME 109.5
H4ME C2ME H6ME 109.5
H5ME C2ME H6ME 109.5
O11 C11 N11 120.65(14)
O11 C11 C12 124.16(14)
N11 C11 C12 115.17(14)
C17 C12 C13 117.78(14)
C17 C12 C11 120.37(14)
C13 C12 C11 121.83(14)
C14 C13 C12 121.21(14)
C14 C13 H13 119.4
C12 C13 H13 119.4
C13 C14 C15 121.04(15)
C13 C14 H14 119.5
C15 C14 H14 119.5
N13 C15 C14 120.46(15)
N13 C15 C16 121.63(15)
C14 C15 C16 117.88(14)
C17 C16 C15 120.58(15)
C17 C16 H16 119.7
C15 C16 H16 119.7
C16 C17 C12 121.48(15)
C16 C17 H17 119.3
C12 C17 H17 119.3
N12 C18 C19 119.85(15)
N12 C18 H18 120.1
C19 C18 H18 120.1
C110 C19 C114 119.23(14)
C110 C19 C18 120.98(14)
C114 C19 C18 119.75(14)
O21 C21 N21 120.32(14)
O21 C21 C22 124.44(14)
N21 C21 C22 115.25(14)
C27 C22 C23 118.06(14)
C27 C22 C21 119.31(14)
C23 C22 C21 122.61(14)
C24 C23 C22 121.10(15)
C24 C23 H23 119.5
C22 C23 H23 119.5
C23 C24 C25 120.85(15)
C23 C24 H24 119.6
C25 C24 H24 119.6
N23 C25 C24 120.47(15)
N23 C25 C26 121.15(15)
C24 C25 C26 118.36(14)
C27 C26 C25 120.47(15)
C27 C26 H26 119.8
C25 C26 H26 119.8
C26 C27 C22 121.15(15)
C26 C27 H27 119.4
C22 C27 H27 119.4
N22 C28 C29 119.24(14)
N22 C28 H28 120.4
C29 C28 H28 120.4
C210 C29 C214 119.08(14)
C210 C29 C28 120.78(14)
C214 C29 C28 120.06(15)
O12 C110 C19 123.25(13)
O12 C110 C111 116.67(14)
C19 C110 C111 120.05(14)
O13 C111 C112 125.94(14)
O13 C111 C110 114.54(13)
C112 C111 C110 119.51(15)
C111 C112 C113 120.21(15)
C111 C112 H112 119.9
C113 C112 H112 119.9
C114 C113 C112 120.76(15)
C114 C113 H113 119.6
C112 C113 H113 119.6
C113 C114 C19 120.22(15)
C113 C114 H114 119.9
C19 C114 H114 119.9
O13 C115 H15A 109.5
O13 C115 H15B 109.5
H15A C115 H15B 109.5
O13 C115 H15C 109.5
H15A C115 H15C 109.5
H15B C115 H15C 109.5
O22 C210 C29 123.46(13)
O22 C210 C211 116.48(14)
C29 C210 C211 120.04(14)
O23 C211 C212 125.74(14)
O23 C211 C210 114.51(14)
C212 C211 C210 119.75(15)
C211 C212 C213 120.27(15)
C211 C212 H212 119.9
C213 C212 H212 119.9
C214 C213 C212 120.57(15)
C214 C213 H213 119.7
C212 C213 H213 119.7
C213 C214 C29 120.23(16)
C213 C214 H214 119.9
C29 C214 H214 119.9
O23 C215 H25A 109.5
O23 C215 H25B 109.5
H25A C215 H25B 109.5
O23 C215 H25C 109.5
H25A C215 H25C 109.5
H25B C215 H25C 109.5

loop_
_geom_bond_atom_site_label_1
_geom_bond_atom_site_label_2
_geom_bond_distance
N12 C18 1.291(2)
N12 N11 1.3765(17)
N11 C11 1.367(2)
N11 H11N 0.890(14)
N13 C15 1.374(2)
N13 H13A 0.893(15)
N13 H13B 0.890(14)
N21 N22 1.3713(17)
N21 C21 1.372(2)
N21 H21N 0.895(14)
N22 C28 1.2816(19)
N23 C25 1.382(2)
N23 H23B 0.892(15)
N23 H23A 0.893(15)
O1ME C1ME 1.421(2)
O1ME H1 0.863(15)
O2ME C2ME 1.417(2)
O2ME H2 0.864(15)
O11 C11 1.2396(18)
O12 C110 1.3570(18)
O12 H12O 0.856(14)
O13 C111 1.3723(18)
O13 C115 1.4292(19)
O21 C21 1.2401(18)
O22 C210 1.3618(18)
O22 H22 0.868(14)
O23 C211 1.378(2)
O23 C215 1.429(2)
C1ME H1ME 0.9800
C1ME H2ME 0.9800
C1ME H3ME 0.9800
C2ME H4ME 0.9800
C2ME H5ME 0.9800
C2ME H6ME 0.9800
C11 C12 1.471(2)
C12 C17 1.396(2)
C12 C13 1.404(2)
C13 C14 1.378(2)
C13 H13 0.9500
C14 C15 1.402(2)
C14 H14 0.9500
C15 C16 1.410(2)
C16 C17 1.382(2)
C16 H16 0.9500
C17 H17 0.9500
C18 C19 1.456(2)
C18 H18 0.9500
C19 C110 1.399(2)
C19 C114 1.410(2)
C21 C22 1.474(2)
C22 C27 1.399(2)
C22 C23 1.401(2)
C23 C24 1.376(2)
C23 H23 0.9500
C24 C25 1.399(2)
C24 H24 0.9500
C25 C26 1.405(2)
C26 C27 1.381(2)
C26 H26 0.9500
C27 H27 0.9500
C28 C29 1.455(2)
C28 H28 0.9500
C29 C210 1.403(2)
C29 C214 1.409(2)
C110 C111 1.414(2)
C111 C112 1.383(2)
C112 C113 1.399(2)
C112 H112 0.9500
C113 C114 1.370(2)
C113 H113 0.9500
C114 H114 0.9500
C115 H15A 0.9800
C115 H15B 0.9800
C115 H15C 0.9800
C210 C211 1.407(2)
C211 C212 1.383(2)
C212 C213 1.395(2)
C212 H212 0.9500
C213 C214 1.378(2)
C213 H213 0.9500
C214 H214 0.9500
C215 H25A 0.9800
C215 H25B 0.9800
C215 H25C 0.9800

loop_
_geom_hbond_atom_site_label_D
_geom_hbond_atom_site_label_H
_geom_hbond_atom_site_label_A
_geom_hbond_distance_DH
_geom_hbond_distance_HA
_geom_hbond_distance_DA
_geom_hbond_angle_DHA
_geom_hbond_site_symmetry_A
O12 H12O N12 0.856(14) 1.820(15) 2.5855(17) 147.9(17) .
C14 H14 O12 0.95 2.41 3.2456(19) 146.4 2_645
C24 H24 O22 0.95 2.52 3.361(2) 147.5 2_554
C215 H25A O12 0.98 2.64 3.591(2) 163.1 .
O1ME H1 O11 0.863(15) 1.809(15) 2.6627(16) 169(2) 2_655
O2ME H2 O21 0.864(15) 1.778(15) 2.6367(16) 172(2) 2_554
N11 H11N O1ME 0.890(14) 1.998(15) 2.8672(18) 165.0(19) 1_545
N13 H13A O12 0.893(15) 2.531(16) 3.345(2) 151.8(17) 2_645
N13 H13A O13 0.893(15) 2.481(17) 3.2566(19) 145.5(17) 2_645
N13 H13B O1ME 0.890(14) 2.276(15) 3.1500(19) 167.3(18) 3_665
N21 H21N O2ME 0.895(14) 1.975(15) 2.8472(18) 164.4(19) .
O22 H22 N21 0.868(14) 2.953(15) 3.8111(18) 170.1(17) .
O22 H22 N22 0.868(14) 1.765(16) 2.5702(17) 153.2(19) .
O22 H22 O21 0.868(14) 2.905(17) 3.6410(17) 143.7(16) .
N23 H23B O2ME 0.892(15) 2.262(15) 3.142(2) 168.8(18) 3_564
N23 H23A O22 0.893(15) 2.900(17) 3.691(2) 148.4(16) 2_554
N23 H23A O23 0.893(15) 2.431(16) 3.254(2) 153.3(17) 2_554

loop_
_geom_torsion_atom_site_label_1
_geom_torsion_atom_site_label_2
_geom_torsion_atom_site_label_3
_geom_torsion_atom_site_label_4
_geom_torsion
C18 N12 N11 C11 -172.44(14)
C21 N21 N22 C28 178.01(14)
N12 N11 C11 O11 -2.9(2)
N12 N11 C11 C12 175.39(12)
O11 C11 C12 C17 -26.1(2)
N11 C11 C12 C17 155.69(14)
O11 C11 C12 C13 152.65(15)
N11 C11 C12 C13 -25.6(2)
C17 C12 C13 C14 0.8(2)
C11 C12 C13 C14 -177.97(14)
C12 C13 C14 C15 -1.9(2)
C13 C14 C15 N13 179.50(14)
C13 C14 C15 C16 1.4(2)
N13 C15 C16 C17 -177.98(14)
C14 C15 C16 C17 0.1(2)
C15 C16 C17 C12 -1.2(2)
C13 C12 C17 C16 0.7(2)
C11 C12 C17 C16 179.49(14)
N11 N12 C18 C19 -177.51(13)
N12 C18 C19 C110 5.6(2)
N12 C18 C19 C114 -176.75(14)
N22 N21 C21 O21 -1.5(2)
N22 N21 C21 C22 178.89(13)
O21 C21 C22 C27 -25.4(2)
N21 C21 C22 C27 154.20(14)
O21 C21 C22 C23 155.80(15)
N21 C21 C22 C23 -24.6(2)
C27 C22 C23 C24 0.7(2)
C21 C22 C23 C24 179.60(14)
C22 C23 C24 C25 -1.5(2)
C23 C24 C25 N23 179.80(15)
C23 C24 C25 C26 1.4(2)
N23 C25 C26 C27 -179.02(15)
C24 C25 C26 C27 -0.6(2)
C25 C26 C27 C22 -0.1(2)
C23 C22 C27 C26 0.0(2)
C21 C22 C27 C26 -178.87(15)
N21 N22 C28 C29 -176.78(13)
N22 C28 C29 C210 1.4(2)
N22 C28 C29 C214 178.29(14)
C114 C19 C110 O12 -179.88(14)
C18 C19 C110 O12 -2.2(2)
C114 C19 C110 C111 -1.9(2)
C18 C19 C110 C111 175.79(14)
C115 O13 C111 C112 -2.4(2)
C115 O13 C111 C110 176.72(14)
O12 C110 C111 O13 -0.28(19)
C19 C110 C111 O13 -178.44(13)
O12 C110 C111 C112 178.89(13)
C19 C110 C111 C112 0.7(2)
O13 C111 C112 C113 179.69(14)
C110 C111 C112 C113 0.6(2)
C111 C112 C113 C114 -0.9(2)
C112 C113 C114 C19 -0.3(2)
C110 C19 C114 C113 1.6(2)
C18 C19 C114 C113 -176.04(14)
C214 C29 C210 O22 179.68(14)
C28 C29 C210 O22 -3.4(2)
C214 C29 C210 C211 -2.0(2)
C28 C29 C210 C211 174.83(14)
C215 O23 C211 C212 -2.2(2)
C215 O23 C211 C210 177.05(15)
O22 C210 C211 O23 -0.9(2)
C29 C210 C211 O23 -179.28(13)
O22 C210 C211 C212 178.38(14)
C29 C210 C211 C212 0.0(2)
O23 C211 C212 C213 -179.43(15)
C210 C211 C212 C213 1.4(2)
C211 C212 C213 C214 -0.7(2)
C212 C213 C214 C29 -1.4(2)
C210 C29 C214 C213 2.8(2)
C28 C29 C214 C213 -174.13(15)
